data_1542914
loop_
_publ_author_name
'Flamholc, Rafa\/l'
'Zakrzewski, Janusz'
'Makal, Anna'
'Brosseau, Arnaud'
'M\'etivier, R\'emi'

_publ_section_title
;
 Synthesis, regioselective aerobic Pd(ii)-catalyzed C-H bond alkenylation
 and the photophysical properties of pyrenylphenylpyrazoles.
;
_journal_issue 4
_journal_name_full
'Photochemical &amp; photobiological sciences : Official journal of the European Photochemistry Association and the European Society for Photobiology'
_journal_page_first 580
_journal_page_last 588
_journal_paper_doi 10.1039/c6pp00009f
_journal_volume 15
_journal_year 2016
_chemical_formula_moiety 'C25 H16 N2'
_chemical_formula_sum 'C25 H16 N2'
_chemical_formula_weight 344.40
_chemical_name_systematic '1-phenyl-5 (pyren-1-yl)-1H-pyrazole'
_space_group_crystal_system monoclinic
_space_group_IT_number 14
_space_group_name_Hall '-P 2yn'
_space_group_name_H-M_alt 'P 1 21/n 1'
_symmetry_space_group_name_Hall '-P 2yn'
_symmetry_space_group_name_H-M 'P 1 21/n 1'
_atom_sites_solution_hydrogens geom
_audit_creation_date 2015-02-21
_audit_creation_method
;
Olex2 1.2
(compiled 2015.01.26 svn.r3151 for OlexSys, GUI svn.r4998)
;
_audit_update_record
;
2015-03-16 deposited with the CCDC.
2016-03-21 downloaded from the CCDC.
;
_cell_angle_alpha 90
_cell_angle_beta 93.0448(10)
_cell_angle_gamma 90
_cell_formula_units_Z 4
_cell_length_a 9.13704(10)
_cell_length_b 8.80760(13)
_cell_length_c 21.4207(2)
_cell_measurement_reflns_used 11712
_cell_measurement_temperature 100.01(10)
_cell_measurement_theta_max 73.6580
_cell_measurement_theta_min 5.4160
_cell_volume 1721.41(4)
_computing_cell_refinement
;
CrysAlisPro, Agilent Technologies,
Version 1.171.37.31 (release 14-01-2014 CrysAlis171 .NET)
(compiled Jan 14 2014,18:38:05)
;
_computing_data_collection
;
CrysAlisPro, Agilent Technologies,
Version 1.171.37.31 (release 14-01-2014 CrysAlis171 .NET)
(compiled Jan 14 2014,18:38:05)
;
_computing_data_reduction
;
CrysAlisPro, Agilent Technologies,
Version 1.171.37.31 (release 14-01-2014 CrysAlis171 .NET)
(compiled Jan 14 2014,18:38:05)
;
_computing_molecular_graphics 'Olex2 (Dolomanov et al., 2009)'
_computing_publication_material 'Olex2 (Dolomanov et al., 2009)'
_computing_structure_refinement 'ShelXL (Sheldrick, 2008)'
_diffrn_ambient_environment N~2~
_diffrn_ambient_temperature 100.01(10)
_diffrn_detector 'CCD plate'
_diffrn_detector_area_resol_mean 5.2195
_diffrn_detector_type Atlas
_diffrn_measured_fraction_theta_full 0.992
_diffrn_measured_fraction_theta_max 0.983
_diffrn_measurement_details
;
  1 omega  -50.00   33.00   1.0000    1.0000
omega____ theta____ kappa____ phi______ frames
    -      -38.5000   38.0000    0.0000 83

  2 omega -110.00  -18.00   1.0000    1.0000
omega____ theta____ kappa____ phi______ frames
    -      -38.5000  -38.0000  120.0000 92

  3 omega -110.00  -18.00   1.0000    1.0000
omega____ theta____ kappa____ phi______ frames
    -      -38.5000  -38.0000   30.0000 92

  4 omega   27.00  145.00   1.0000    1.0000
omega____ theta____ kappa____ phi______ frames
    -      105.1130  -15.0000 -120.0000 118

  5 omega   36.00   98.00   1.0000    1.0000
omega____ theta____ kappa____ phi______ frames
    -      105.1130  -45.0000  -90.0000 62

  6 omega   94.00  175.00   1.0000    1.0000
omega____ theta____ kappa____ phi______ frames
    -      105.1130  125.0000 -150.0000 81

  7 omega   94.00  175.00   1.0000    1.0000
omega____ theta____ kappa____ phi______ frames
    -      105.1130  125.0000  -90.0000 81

  8 omega   83.00  175.00   1.0000    1.0000
omega____ theta____ kappa____ phi______ frames
    -      105.1130   45.0000   60.0000 92

  9 omega   32.00   91.00   1.0000    1.0000
omega____ theta____ kappa____ phi______ frames
    -      105.1130  -30.0000  120.0000 59

 10 omega   32.00   91.00   1.0000    1.0000
omega____ theta____ kappa____ phi______ frames
    -      105.1130  -30.0000   30.0000 59

 11 omega   13.00  115.00   1.0000    1.0000
omega____ theta____ kappa____ phi______ frames
    -       43.1984   77.0000    0.0000 102

 12 omega    1.00   82.00   1.0000    1.0000
omega____ theta____ kappa____ phi______ frames
    -       43.1984  -99.0000  150.0000 81

 13 omega   13.00  115.00   1.0000    1.0000
omega____ theta____ kappa____ phi______ frames
    -       43.1984   77.0000  -90.0000 102

 14 omega   79.00  174.00   1.0000    1.0000
omega____ theta____ kappa____ phi______ frames
    -      105.1130   61.0000    0.0000 95

 15 omega   65.00  178.00   1.0000    1.0000
omega____ theta____ kappa____ phi______ frames
    -      105.1130   15.0000  -60.0000 113

 16 omega   79.00  174.00   1.0000    1.0000
omega____ theta____ kappa____ phi______ frames
    -      105.1130   61.0000 -180.0000 95

 17 omega   79.00  143.00   1.0000    1.0000
omega____ theta____ kappa____ phi______ frames
    -      105.1130   61.0000  120.0000 64

 18 omega   25.00  109.00   1.0000    1.0000
omega____ theta____ kappa____ phi______ frames
    -      105.1130  -94.0000 -120.0000 84
;
_diffrn_measurement_device 'four-circle diffractometer'
_diffrn_measurement_device_type 'SuperNova, Dual, Cu at zero, Atlas'
_diffrn_measurement_method '\w scans'
_diffrn_orient_matrix_UB_11 0.1530363000
_diffrn_orient_matrix_UB_12 -0.0496553000
_diffrn_orient_matrix_UB_13 0.0259301000
_diffrn_orient_matrix_UB_21 0.0655404000
_diffrn_orient_matrix_UB_22 0.0468046000
_diffrn_orient_matrix_UB_23 -0.0619211000
_diffrn_orient_matrix_UB_31 0.0283275000
_diffrn_orient_matrix_UB_32 0.1610373000
_diffrn_orient_matrix_UB_33 0.0260710000
_diffrn_radiation_monochromator mirror
_diffrn_radiation_probe x-ray
_diffrn_radiation_type CuK\a
_diffrn_radiation_wavelength 1.54184
_diffrn_reflns_av_R_equivalents 0.0229
_diffrn_reflns_av_unetI/netI 0.0137
_diffrn_reflns_Laue_measured_fraction_full 0.992
_diffrn_reflns_Laue_measured_fraction_max 0.983
_diffrn_reflns_limit_h_max 11
_diffrn_reflns_limit_h_min -11
_diffrn_reflns_limit_k_max 10
_diffrn_reflns_limit_k_min -10
_diffrn_reflns_limit_l_max 26
_diffrn_reflns_limit_l_min -26
_diffrn_reflns_number 16576
_diffrn_reflns_point_group_measured_fraction_full 0.992
_diffrn_reflns_point_group_measured_fraction_max 0.983
_diffrn_reflns_theta_full 67.684
_diffrn_reflns_theta_max 74.073
_diffrn_reflns_theta_min 4.134
_diffrn_source 'sealed X-ray tube'
_diffrn_source_type 'SuperNova (Cu) X-ray Source'
_exptl_absorpt_coefficient_mu 0.605
_exptl_absorpt_correction_T_max 1.00000
_exptl_absorpt_correction_T_min 0.80663
_exptl_absorpt_correction_type multi-scan
_exptl_absorpt_process_details
;
CrysAlisPro, Agilent Technologies,
Version 1.171.37.31 (release 14-01-2014 CrysAlis171 .NET)
(compiled Jan 14 2014,18:38:05)
Empirical absorption correction using spherical harmonics,
 implemented in SCALE3 ABSPACK scaling algorithm.
Empirical absorption correction using spherical harmonics,
 implemented in SCALE3 ABSPACK scaling algorithm.
;
_exptl_crystal_colour 'clear light yellow'
_exptl_crystal_colour_lustre clear
_exptl_crystal_colour_modifier light
_exptl_crystal_colour_primary yellow
_exptl_crystal_density_diffrn 1.329
_exptl_crystal_description prism
_exptl_crystal_F_000 720
_exptl_crystal_preparation Luminescent
_exptl_crystal_recrystallization_method 'Re-crystallisation from solvent: dichloromethane/hexane'
_exptl_crystal_size_max 0.3931
_exptl_crystal_size_mid 0.2578
_exptl_crystal_size_min 0.1523
_refine_diff_density_max 0.375
_refine_diff_density_min -0.327
_refine_diff_density_rms 0.104
_refine_ls_extinction_coef 0.0124(13)
_refine_ls_extinction_expression Fc^*^=kFc[1+0.001xFc^2^\l^3^/sin(2\q)]^-1/4^
_refine_ls_extinction_method SHELXL
_refine_ls_goodness_of_fit_ref 1.094
_refine_ls_hydrogen_treatment constr
_refine_ls_matrix_type full
_refine_ls_number_parameters 245
_refine_ls_number_reflns 3437
_refine_ls_number_restraints 0
_refine_ls_restrained_S_all 1.094
_refine_ls_R_factor_all 0.0427
_refine_ls_R_factor_gt 0.0398
_refine_ls_shift/su_max 0.001
_refine_ls_shift/su_mean 0.000
_refine_ls_structure_factor_coef Fsqd
_refine_ls_weighting_details 'w=1/[\s^2^(Fo^2^)+(0.0725P)^2^+0.4294P] where P=(Fo^2^+2Fc^2^)/3'
_refine_ls_weighting_scheme calc
_refine_ls_wR_factor_gt 0.1147
_refine_ls_wR_factor_ref 0.1170
_reflns_Friedel_coverage 0.000
_reflns_number_gt 3134
_reflns_number_total 3437
_reflns_threshold_expression 'I > 2\s(I)'
_cod_data_source_file c6pp00009f2.cif
_cod_data_source_block exp_195_twin1_hklf4
_cod_depositor_comments 'Adding full bibliography for 1542913--1542914.cif.'
_cod_database_code 1542914
_shelxl_version_number 2013-4
_chemical_oxdiff_formula 'C25 H16 N2'
_shelx_space_group_comment
;
The symmetry employed for this shelxl refinement is uniquely defined
by the following loop, which should always be used as a source of
symmetry information in preference to the above space-group names.
They are only intended as comments.
;
_diffrn_oxdiff_twin_integration_method simultaneous
_olex2_refinement_description
;
1. Fixed Uiso
 At 1.2 times of:
  All C(H) groups
2.a Aromatic/amide H refined with riding coordinates:
 C3(H3), C4(H4), C6(H6), C7(H7), C8(H8), C10(H10), C11(H11), C13(H13),
 C14(H14), C18(H18), C19(H19), C21(H21), C22(H22), C23(H23), C24(H24), C25(H25)
;
_olex2_computing_structure_refinement_long 'ShelXL (Sheldrick, 2008)'
_olex2_submission_special_instructions 'No special instructions were received'

loop_
_space_group_symop_operation_xyz
'x, y, z'
'-x+1/2, y+1/2, -z+1/2'
'-x, -y, -z'
'x-1/2, -y-1/2, z-1/2'

loop_
_atom_site_label
_atom_site_type_symbol
_atom_site_fract_x
_atom_site_fract_y
_atom_site_fract_z
_atom_site_U_iso_or_equiv
_atom_site_adp_type
_atom_site_occupancy
_atom_site_site_symmetry_order
_atom_site_calc_flag
_atom_site_refinement_flags_posn
N1 N 0.23310(10) 0.57122(11) 0.48622(4) 0.0184(2) Uani 1 1 d .
N2 N 0.27495(10) 0.57296(12) 0.54845(4) 0.0211(2) Uani 1 1 d .
C1 C 0.15632(13) 0.74794(13) 0.39828(5) 0.0181(3) Uani 1 1 d .
C2 C 0.01679(12) 0.80369(12) 0.37845(5) 0.0169(2) Uani 1 1 d .
C3 C -0.10509(12) 0.80582(13) 0.41842(5) 0.0193(3) Uani 1 1 d .
H3 H -0.0915 0.7732 0.4596 0.023 Uiso 1 1 calc R
C4 C -0.23915(13) 0.85452(14) 0.39700(5) 0.0209(3) Uani 1 1 d .
H4 H -0.3163 0.8521 0.4236 0.025 Uiso 1 1 calc R
C5 C -0.26538(12) 0.90965(13) 0.33440(5) 0.0197(3) Uani 1 1 d .
C6 C -0.40358(13) 0.95945(14) 0.31142(6) 0.0235(3) Uani 1 1 d .
H6 H -0.4817 0.9593 0.3375 0.028 Uiso 1 1 calc R
C7 C -0.42519(13) 1.00901(14) 0.25006(6) 0.0256(3) Uani 1 1 d .
H7 H -0.5178 1.0406 0.2353 0.031 Uiso 1 1 calc R
C8 C -0.30972(13) 1.01174(14) 0.21058(5) 0.0237(3) Uani 1 1 d .
H8 H -0.3255 1.0464 0.1698 0.028 Uiso 1 1 calc R
C9 C -0.16985(13) 0.96299(13) 0.23138(5) 0.0201(3) Uani 1 1 d .
C10 C -0.04869(13) 0.96137(14) 0.19129(5) 0.0223(3) Uani 1 1 d .
H10 H -0.0618 0.9985 0.1507 0.027 Uiso 1 1 calc R
C11 C 0.08363(13) 0.90717(14) 0.21120(5) 0.0217(3) Uani 1 1 d .
H11 H 0.1596 0.9065 0.1840 0.026 Uiso 1 1 calc R
C12 C 0.10942(12) 0.85042(13) 0.27376(5) 0.0184(3) Uani 1 1 d .
C13 C 0.24407(12) 0.78742(13) 0.29458(5) 0.0202(3) Uani 1 1 d .
H13 H 0.3192 0.7788 0.2671 0.024 Uiso 1 1 calc R
C14 C 0.26633(12) 0.73783(13) 0.35569(5) 0.0198(3) Uani 1 1 d .
H14 H 0.3567 0.6968 0.3687 0.024 Uiso 1 1 calc R
C15 C -0.00626(12) 0.85593(12) 0.31563(5) 0.0165(2) Uani 1 1 d .
C16 C -0.14691(12) 0.91059(12) 0.29407(5) 0.0178(2) Uani 1 1 d .
C17 C 0.19157(12) 0.71117(13) 0.46481(5) 0.0189(3) Uani 1 1 d .
C18 C 0.20570(13) 0.80747(14) 0.51532(5) 0.0233(3) Uani 1 1 d .
H18 H 0.1851 0.9108 0.5161 0.028 Uiso 1 1 calc R
C19 C 0.25764(12) 0.71676(14) 0.56520(5) 0.0221(3) Uani 1 1 d .
H19 H 0.2778 0.7529 0.6055 0.026 Uiso 1 1 calc R
C20 C 0.23191(12) 0.43019(13) 0.45343(5) 0.0183(3) Uani 1 1 d .
C21 C 0.35147(13) 0.33373(14) 0.46132(5) 0.0216(3) Uani 1 1 d .
H21 H 0.4326 0.3619 0.4867 0.026 Uiso 1 1 calc R
C22 C 0.34848(14) 0.19460(14) 0.43080(6) 0.0251(3) Uani 1 1 d .
H22 H 0.4276 0.1287 0.4362 0.030 Uiso 1 1 calc R
C23 C 0.22769(14) 0.15323(14) 0.39220(6) 0.0251(3) Uani 1 1 d .
H23 H 0.2265 0.0603 0.3716 0.030 Uiso 1 1 calc R
C24 C 0.10928(13) 0.25101(14) 0.38459(6) 0.0245(3) Uani 1 1 d .
H24 H 0.0288 0.2235 0.3587 0.029 Uiso 1 1 calc R
C25 C 0.10985(12) 0.38971(14) 0.41536(5) 0.0211(3) Uani 1 1 d .
H25 H 0.0298 0.4547 0.4106 0.025 Uiso 1 1 calc R

loop_
_atom_site_aniso_label
_atom_site_aniso_U_11
_atom_site_aniso_U_22
_atom_site_aniso_U_33
_atom_site_aniso_U_23
_atom_site_aniso_U_13
_atom_site_aniso_U_12
N1 0.0207(5) 0.0193(5) 0.0149(4) 0.0004(4) -0.0024(3) -0.0001(4)
N2 0.0224(5) 0.0261(6) 0.0143(5) -0.0007(4) -0.0039(4) 0.0001(4)
C1 0.0233(6) 0.0138(5) 0.0170(5) -0.0009(4) -0.0014(4) -0.0006(4)
C2 0.0200(5) 0.0136(5) 0.0170(5) -0.0019(4) -0.0004(4) -0.0015(4)
C3 0.0235(6) 0.0190(6) 0.0153(5) -0.0007(4) 0.0010(4) -0.0014(4)
C4 0.0222(5) 0.0208(6) 0.0200(5) -0.0028(4) 0.0038(4) -0.0011(4)
C5 0.0207(5) 0.0161(6) 0.0222(6) -0.0023(4) 0.0005(4) -0.0011(4)
C6 0.0207(6) 0.0210(6) 0.0288(6) -0.0026(5) 0.0018(4) 0.0004(5)
C7 0.0213(6) 0.0209(6) 0.0338(6) 0.0022(5) -0.0056(5) 0.0024(5)
C8 0.0283(6) 0.0197(6) 0.0224(6) 0.0037(4) -0.0061(4) -0.0015(5)
C9 0.0236(6) 0.0156(6) 0.0206(5) -0.0001(4) -0.0023(4) -0.0029(4)
C10 0.0296(6) 0.0214(6) 0.0154(5) 0.0017(4) -0.0018(4) -0.0053(5)
C11 0.0264(6) 0.0214(6) 0.0176(5) -0.0012(4) 0.0041(4) -0.0045(5)
C12 0.0214(5) 0.0157(5) 0.0178(5) -0.0020(4) 0.0001(4) -0.0027(4)
C13 0.0206(5) 0.0196(6) 0.0207(5) -0.0031(4) 0.0036(4) -0.0017(4)
C14 0.0190(5) 0.0174(6) 0.0229(6) -0.0014(4) -0.0012(4) 0.0016(4)
C15 0.0197(5) 0.0126(5) 0.0172(5) -0.0020(4) -0.0003(4) -0.0017(4)
C16 0.0206(5) 0.0134(5) 0.0192(5) -0.0020(4) -0.0017(4) -0.0014(4)
C17 0.0193(5) 0.0182(6) 0.0188(5) 0.0000(4) -0.0016(4) 0.0002(4)
C18 0.0278(6) 0.0201(6) 0.0215(6) -0.0034(4) -0.0019(4) 0.0010(5)
C19 0.0222(5) 0.0265(6) 0.0171(5) -0.0043(4) -0.0024(4) -0.0004(5)
C20 0.0226(5) 0.0167(6) 0.0156(5) 0.0007(4) 0.0015(4) -0.0024(4)
C21 0.0216(5) 0.0232(6) 0.0199(5) 0.0019(4) -0.0004(4) -0.0012(4)
C22 0.0278(6) 0.0206(6) 0.0271(6) 0.0013(5) 0.0035(5) 0.0033(5)
C23 0.0327(6) 0.0181(6) 0.0249(6) -0.0031(5) 0.0046(5) -0.0044(5)
C24 0.0270(6) 0.0238(6) 0.0226(6) -0.0022(5) -0.0014(4) -0.0068(5)
C25 0.0212(5) 0.0217(6) 0.0202(5) 0.0011(4) -0.0012(4) -0.0011(4)

loop_
_atom_type_symbol
_atom_type_description
_atom_type_scat_dispersion_real
_atom_type_scat_dispersion_imag
_atom_type_scat_source
C C 0.0181 0.0091 'International Tables Vol C Tables 4.2.6.8 and 6.1.1.4'
H H 0.0000 0.0000 'International Tables Vol C Tables 4.2.6.8 and 6.1.1.4'
N N 0.0311 0.0180 'International Tables Vol C Tables 4.2.6.8 and 6.1.1.4'

loop_
_exptl_crystal_face_index_h
_exptl_crystal_face_index_k
_exptl_crystal_face_index_l
_exptl_crystal_face_perp_dist
_exptl_oxdiff_crystal_face_indexfrac_h
_exptl_oxdiff_crystal_face_indexfrac_k
_exptl_oxdiff_crystal_face_indexfrac_l
_exptl_oxdiff_crystal_face_x
_exptl_oxdiff_crystal_face_y
_exptl_oxdiff_crystal_face_z
0 -5 -4 0.1800 -0.0012 -4.9964 -3.9997 0.1442 0.0137 -0.9089
0 3 12 0.1508 0.0024 2.9970 11.9980 0.1627 -0.6025 0.7955
0 1 14 0.1546 0.0025 0.9981 13.9974 0.3138 -0.8199 0.5257
1 4 -8 0.1501 0.9988 3.9981 -7.9995 -0.2531 0.7479 0.4636
1 2 -12 0.0988 0.9980 1.9997 -11.9989 -0.2577 0.9020 0.0375
-5 -3 7 0.0892 -4.9983 -2.9982 7.0053 -0.4344 -0.9017 -0.4418
-3 -5 1 0.1311 -2.9998 -4.9966 1.0035 -0.1850 -0.4926 -0.8634
3 -3 -10 0.1936 2.9975 -2.9974 -10.0025 0.3482 0.6755 -0.6586
5 1 -9 0.1155 4.9977 0.9997 -9.0051 0.4817 0.9319 0.0678
5 3 -6 0.1203 4.9984 2.9981 -6.0055 0.4603 0.8398 0.4678
-4 1 10 0.1161 -3.9975 0.9988 10.0037 -0.4020 -0.8347 0.3084
6 -2 -2 0.1167 5.9984 -1.9991 -2.0081 0.9652 0.4239 -0.2044
6 0 0 0.0838 5.9990 -0.0006 -0.0083 0.9179 0.3937 0.1696
4 4 4 0.1454 4.0004 3.9966 3.9941 0.5173 0.2019 0.8611
-3 -4 -4 0.1599 -3.0006 -3.9967 -3.9954 -0.3643 -0.1363 -0.8328
-5 -2 -2 0.1115 -4.9997 -1.9980 -1.9929 -0.7176 -0.2978 -0.5153
-6 0 0 0.0685 -5.9990 0.0006 0.0083 -0.9179 -0.3937 -0.1696
5 -1 4 0.0689 4.9998 -1.0002 3.9922 0.9183 0.0337 0.0846
3 4 6 0.1473 3.0009 3.9966 5.9951 0.4163 0.0125 0.8849
4 4 -3 0.1462 3.9992 3.9973 -3.0046 0.3356 0.6352 0.6787
2 5 6 0.1670 2.0012 4.9960 5.9965 0.2137 -0.0063 1.0176
-6 1 -4 0.0825 -5.9996 1.0003 -3.9908 -1.0713 -0.0993 -0.1129
-5 0 -5 0.1078 -5.0000 0.0010 -4.9921 -0.8947 -0.0185 -0.2716
-3 -5 -6 0.1736 -3.0010 -4.9959 -5.9952 -0.3667 -0.0593 -1.0458
-1 -4 10 0.1188 -0.9985 -3.9982 9.9991 0.3050 -0.8717 -0.4115

loop_
_geom_angle_atom_site_label_1
_geom_angle_atom_site_label_2
_geom_angle_atom_site_label_3
_geom_angle
N2 N1 C20 118.96(9)
C17 N1 N2 112.12(9)
C17 N1 C20 128.86(9)
C19 N2 N1 104.06(9)
C2 C1 C17 120.87(10)
C14 C1 C2 119.75(10)
C14 C1 C17 119.20(10)
C1 C2 C3 122.72(10)
C1 C2 C15 118.81(10)
C15 C2 C3 118.44(10)
C2 C3 H3 119.5
C4 C3 C2 121.10(10)
C4 C3 H3 119.5
C3 C4 H4 119.1
C3 C4 C5 121.81(10)
C5 C4 H4 119.1
C6 C5 C4 122.50(10)
C6 C5 C16 119.09(10)
C16 C5 C4 118.40(10)
C5 C6 H6 119.6
C7 C6 C5 120.73(11)
C7 C6 H6 119.6
C6 C7 H7 119.7
C8 C7 C6 120.52(11)
C8 C7 H7 119.7
C7 C8 H8 119.6
C7 C8 C9 120.82(11)
C9 C8 H8 119.6
C8 C9 C10 122.19(10)
C8 C9 C16 119.07(11)
C16 C9 C10 118.73(10)
C9 C10 H10 119.3
C11 C10 C9 121.39(10)
C11 C10 H10 119.3
C10 C11 H11 119.4
C10 C11 C12 121.20(10)
C12 C11 H11 119.4
C13 C12 C11 122.15(10)
C13 C12 C15 118.82(10)
C15 C12 C11 119.02(10)
C12 C13 H13 119.7
C14 C13 C12 120.55(10)
C14 C13 H13 119.7
C1 C14 H14 119.2
C13 C14 C1 121.54(10)
C13 C14 H14 119.2
C12 C15 C2 120.40(10)
C12 C15 C16 119.61(10)
C16 C15 C2 119.98(10)
C5 C16 C9 119.76(10)
C5 C16 C15 120.25(10)
C9 C16 C15 119.97(10)
N1 C17 C1 124.38(10)
N1 C17 C18 106.28(10)
C18 C17 C1 128.98(11)
C17 C18 H18 127.4
C17 C18 C19 105.24(11)
C19 C18 H18 127.4
N2 C19 C18 112.29(10)
N2 C19 H19 123.9
C18 C19 H19 123.9
C21 C20 N1 119.20(10)
C21 C20 C25 121.04(11)
C25 C20 N1 119.74(10)
C20 C21 H21 120.4
C20 C21 C22 119.17(11)
C22 C21 H21 120.4
C21 C22 H22 119.8
C21 C22 C23 120.39(11)
C23 C22 H22 119.8
C22 C23 H23 120.1
C24 C23 C22 119.78(11)
C24 C23 H23 120.1
C23 C24 H24 119.7
C23 C24 C25 120.53(11)
C25 C24 H24 119.7
C20 C25 H25 120.5
C24 C25 C20 119.08(11)
C24 C25 H25 120.5

loop_
_geom_bond_atom_site_label_1
_geom_bond_atom_site_label_2
_geom_bond_distance
N1 N2 1.3672(12)
N1 C17 1.3621(15)
N1 C20 1.4266(14)
N2 C19 1.3281(16)
C1 C2 1.4104(16)
C1 C14 1.3957(16)
C1 C17 1.4802(15)
C2 C3 1.4405(15)
C2 C15 1.4270(15)
C3 H3 0.9300
C3 C4 1.3547(16)
C4 H4 0.9300
C4 C5 1.4343(16)
C5 C6 1.4011(16)
C5 C16 1.4205(16)
C6 H6 0.9300
C6 C7 1.3890(17)
C7 H7 0.9300
C7 C8 1.3869(18)
C8 H8 0.9300
C8 C9 1.3984(16)
C9 C10 1.4368(16)
C9 C16 1.4248(16)
C10 H10 0.9300
C10 C11 1.3479(17)
C11 H11 0.9300
C11 C12 1.4378(15)
C12 C13 1.4008(16)
C12 C15 1.4230(15)
C13 H13 0.9300
C13 C14 1.3847(16)
C14 H14 0.9300
C15 C16 1.4261(15)
C17 C18 1.3755(16)
C18 H18 0.9300
C18 C19 1.3969(17)
C19 H19 0.9300
C20 C21 1.3871(16)
C20 C25 1.3926(15)
C21 H21 0.9300
C21 C22 1.3885(17)
C22 H22 0.9300
C22 C23 1.3919(18)
C23 H23 0.9300
C23 C24 1.3857(18)
C24 H24 0.9300
C24 C25 1.3879(17)
C25 H25 0.9300

loop_
_geom_torsion_atom_site_label_1
_geom_torsion_atom_site_label_2
_geom_torsion_atom_site_label_3
_geom_torsion_atom_site_label_4
_geom_torsion
N1 N2 C19 C18 0.02(13)
N1 C17 C18 C19 0.55(13)
N1 C20 C21 C22 178.18(10)
N1 C20 C25 C24 -178.92(10)
N2 N1 C17 C1 173.05(10)
N2 N1 C17 C18 -0.58(13)
N2 N1 C20 C21 -46.50(14)
N2 N1 C20 C25 131.91(11)
C1 C2 C3 C4 -177.30(11)
C1 C2 C15 C12 0.55(16)
C1 C2 C15 C16 178.99(10)
C1 C17 C18 C19 -172.69(11)
C2 C1 C14 C13 2.78(17)
C2 C1 C17 N1 120.35(12)
C2 C1 C17 C18 -67.53(16)
C2 C3 C4 C5 -1.61(18)
C2 C15 C16 C5 -1.62(16)
C2 C15 C16 C9 179.89(10)
C3 C2 C15 C12 -177.56(10)
C3 C2 C15 C16 0.89(16)
C3 C4 C5 C6 179.56(11)
C3 C4 C5 C16 0.86(17)
C4 C5 C6 C7 -178.61(11)
C4 C5 C16 C9 179.26(10)
C4 C5 C16 C15 0.77(16)
C5 C6 C7 C8 -0.75(18)
C6 C5 C16 C9 0.51(17)
C6 C5 C16 C15 -177.98(10)
C6 C7 C8 C9 0.82(19)
C7 C8 C9 C10 178.66(11)
C7 C8 C9 C16 -0.21(18)
C8 C9 C10 C11 -176.75(12)
C8 C9 C16 C5 -0.45(17)
C8 C9 C16 C15 178.05(10)
C9 C10 C11 C12 -0.79(18)
C10 C9 C16 C5 -179.36(10)
C10 C9 C16 C15 -0.87(16)
C10 C11 C12 C13 177.12(11)
C10 C11 C12 C15 -1.78(17)
C11 C12 C13 C14 178.15(11)
C11 C12 C15 C2 -178.58(10)
C11 C12 C15 C16 2.97(16)
C12 C13 C14 C1 0.34(18)
C12 C15 C16 C5 176.84(10)
C12 C15 C16 C9 -1.65(16)
C13 C12 C15 C2 2.49(16)
C13 C12 C15 C16 -175.96(10)
C14 C1 C2 C3 174.86(10)
C14 C1 C2 C15 -3.16(16)
C14 C1 C17 N1 -64.46(15)
C14 C1 C17 C18 107.66(14)
C15 C2 C3 C4 0.73(16)
C15 C12 C13 C14 -2.95(17)
C16 C5 C6 C7 0.08(18)
C16 C9 C10 C11 2.12(17)
C17 N1 N2 C19 0.35(12)
C17 N1 C20 C21 136.46(12)
C17 N1 C20 C25 -45.14(16)
C17 C1 C2 C3 -9.97(17)
C17 C1 C2 C15 172.01(10)
C17 C1 C14 C13 -172.46(11)
C17 C18 C19 N2 -0.36(14)
C20 N1 N2 C19 -177.17(9)
C20 N1 C17 C1 -9.74(18)
C20 N1 C17 C18 176.63(10)
C20 C21 C22 C23 0.73(17)
C21 C20 C25 C24 -0.54(16)
C21 C22 C23 C24 -0.50(18)
C22 C23 C24 C25 -0.27(18)
C23 C24 C25 C20 0.78(17)
C25 C20 C21 C22 -0.20(16)

loop_
_diffrn_oxdiff_twin_id
_diffrn_oxdiff_twin_ratio
_diffrn_oxdiff_twin_reflns_isolated
_diffrn_oxdiff_twin_reflns_overlapped
1 0.9797 16264 1248
2 0.0203 16490 1248
